data_1515759
loop_
_publ_author_name
'Miura, Tomoya'
'Funakoshi, Yuuta'
'Tanaka, Takamasa'
'Murakami, Masahiro'

_publ_section_title
;
 Direct Production of Enaminones from Terminal Alkynes via
 Rhodium-Catalyzed Reaction of Formamides with N-Sulfonyl-1,2,3-triazoles.
;
_journal_issue 10
_journal_name_full 'Organic letters'
_journal_page_first 2760
_journal_page_last 2763
_journal_paper_doi 10.1021/ol5010774
_journal_volume 16
_journal_year 2014
_chemical_formula_sum 'C18 H20 N2 O3 S'
_chemical_formula_weight 344.42
_chemical_name_systematic
; 
 ? 
;
_space_group_IT_number 14
_symmetry_cell_setting monoclinic
_symmetry_space_group_name_Hall '-P 2yn'
_symmetry_space_group_name_H-M 'P 1 21/n 1'
_atom_sites_solution_hydrogens geom
_atom_sites_solution_primary direct
_atom_sites_solution_secondary difmap
_audit_creation_method SHELXL-97
_cell_angle_alpha 90.00
_cell_angle_beta 103.988(2)
_cell_angle_gamma 90.00
_cell_formula_units_Z 4
_cell_length_a 8.5437(6)
_cell_length_b 22.8556(14)
_cell_length_c 9.3763(7)
_cell_measurement_temperature 296(2)
_cell_measurement_theta_max 27.48
_cell_measurement_theta_min 3.03
_cell_volume 1776.6(2)
_computing_cell_refinement PROCESS-AUTO
_computing_data_collection PROCESS-AUTO
_computing_data_reduction 'Yadokari-XG (Wakita, 2000)'
_computing_molecular_graphics 'Yadokari-XG (Wakita, 2000)'
_computing_publication_material 'Yadokari-XG (Wakita, 2000)'
_computing_structure_refinement 'SHELXL-97 (Sheldrick, 1997)'
_computing_structure_solution 'SHELXS-97 (Sheldrick, 1990)'
_diffrn_ambient_temperature 296(2)
_diffrn_measured_fraction_theta_full 0.999
_diffrn_measured_fraction_theta_max 0.999
_diffrn_radiation_monochromator graphite
_diffrn_radiation_source 'fine-focus sealed tube'
_diffrn_radiation_type MoK\a
_diffrn_radiation_wavelength 0.71075
_diffrn_reflns_av_R_equivalents 0.0773
_diffrn_reflns_av_sigmaI/netI 0.0669
_diffrn_reflns_limit_h_max 11
_diffrn_reflns_limit_h_min -9
_diffrn_reflns_limit_k_max 29
_diffrn_reflns_limit_k_min -29
_diffrn_reflns_limit_l_max 12
_diffrn_reflns_limit_l_min -12
_diffrn_reflns_number 16278
_diffrn_reflns_theta_full 27.48
_diffrn_reflns_theta_max 27.48
_diffrn_reflns_theta_min 3.03
_exptl_absorpt_coefficient_mu 0.200
_exptl_absorpt_correction_T_max 0.8727
_exptl_absorpt_correction_T_min 0.8564
_exptl_absorpt_correction_type multi-scan
_exptl_absorpt_process_details
;
    Higashi, T. (1995). Program for Absorption Correction.
    Rigaku Corporation, Tokyo, Japan.
;
_exptl_crystal_density_diffrn 1.288
_exptl_crystal_density_method 'not measured'
_exptl_crystal_F_000 728
_exptl_crystal_size_max 0.80
_exptl_crystal_size_mid 0.70
_exptl_crystal_size_min 0.70
_refine_diff_density_max 0.294
_refine_diff_density_min -0.653
_refine_diff_density_rms 0.094
_refine_ls_extinction_method none
_refine_ls_goodness_of_fit_ref 1.060
_refine_ls_hydrogen_treatment mixed
_refine_ls_matrix_type full
_refine_ls_number_parameters 224
_refine_ls_number_reflns 4068
_refine_ls_number_restraints 0
_refine_ls_restrained_S_all 1.060
_refine_ls_R_factor_all 0.0749
_refine_ls_R_factor_gt 0.0603
_refine_ls_shift/su_max 0.000
_refine_ls_shift/su_mean 0.000
_refine_ls_structure_factor_coef Fsqd
_refine_ls_weighting_details 'calc w=1/[\s^2^(Fo^2^)+(0.0579P)^2^+0.4581P] where P=(Fo^2^+2Fc^2^)/3'
_refine_ls_weighting_scheme calc
_refine_ls_wR_factor_gt 0.1151
_refine_ls_wR_factor_ref 0.1238
_reflns_number_gt 3209
_reflns_number_total 4068
_reflns_threshold_expression >2\s(I)
_cod_data_source_file ol5010774_si_002.cif
_cod_data_source_block 1
_cod_depositor_comments 'Adding full bibliography for 1515759.cif.'
_cod_original_sg_symbol_Hall -p_2yn
_cod_original_sg_symbol_H-M p_21/n
_cod_database_code 1515759

loop_
_symmetry_equiv_pos_as_xyz
'x, y, z'
'-x+1/2, y+1/2, -z+1/2'
'-x, -y, -z'
'x-1/2, -y-1/2, z-1/2'

loop_
_atom_site_label
_atom_site_type_symbol
_atom_site_fract_x
_atom_site_fract_y
_atom_site_fract_z
_atom_site_U_iso_or_equiv
_atom_site_adp_type
_atom_site_occupancy
_atom_site_symmetry_multiplicity
_atom_site_calc_flag
_atom_site_refinement_flags
S1 S 0.71800(5) 0.375050(19) 0.59907(5) 0.01577(13) Uani 1 1 d .
O2 O 0.38472(14) 0.45946(6) 0.38067(15) 0.0175(3) Uani 1 1 d .
N7 N 0.70030(18) 0.43337(7) 0.49438(17) 0.0138(3) Uani 1 1 d .
O4 O 0.84143(16) 0.33847(6) 0.56528(17) 0.0229(3) Uani 1 1 d .
O5 O 0.73791(16) 0.39591(6) 0.74723(15) 0.0223(3) Uani 1 1 d .
N6 N 0.87362(18) 0.40491(7) 0.25335(18) 0.0179(3) Uani 1 1 d .
C7 C 0.4575(2) 0.43768(7) 0.2938(2) 0.0134(4) Uani 1 1 d .
C8 C 0.1609(2) 0.40462(9) -0.1378(2) 0.0229(4) Uani 1 1 d .
H1 H 0.0942 0.3976 -0.2304 0.027 Uiso 1 1 calc R
C9 C 0.3624(2) 0.42603(8) 0.1391(2) 0.0145(4) Uani 1 1 d .
C10 C 0.2694(2) 0.47101(8) 0.0612(2) 0.0205(4) Uani 1 1 d .
H2 H 0.2739 0.5083 0.1018 0.025 Uiso 1 1 calc R
C11 C 0.5364(2) 0.33492(7) 0.5474(2) 0.0153(4) Uani 1 1 d .
C12 C 0.4068(2) 0.34982(8) 0.6056(2) 0.0194(4) Uani 1 1 d .
H3 H 0.4147 0.3809 0.6708 0.023 Uiso 1 1 calc R
C13 C 0.6286(2) 0.42514(7) 0.3399(2) 0.0134(4) Uani 1 1 d .
C14 C 0.2650(2) 0.31739(8) 0.5645(2) 0.0199(4) Uani 1 1 d .
H4 H 0.1789 0.3265 0.6051 0.024 Uiso 1 1 calc R
C15 C 0.3529(2) 0.37008(8) 0.0783(2) 0.0171(4) Uani 1 1 d .
H5 H 0.4140 0.3398 0.1300 0.020 Uiso 1 1 calc R
C16 C 0.2518(2) 0.35947(8) -0.0600(2) 0.0202(4) Uani 1 1 d .
H6 H 0.2454 0.3221 -0.1001 0.024 Uiso 1 1 calc R
C17 C 0.5242(2) 0.28899(8) 0.4480(2) 0.0221(4) Uani 1 1 d .
H7 H 0.6115 0.2793 0.4096 0.027 Uiso 1 1 calc R
C18 C 0.7151(2) 0.40911(8) 0.2400(2) 0.0162(4) Uani 1 1 d .
H19 H 0.6522 0.3996 0.1473 0.019 Uiso 1 1 calc R
C19 C 0.2496(2) 0.27169(8) 0.4642(2) 0.0207(4) Uani 1 1 d .
C20 C 0.1696(2) 0.46026(9) -0.0775(2) 0.0248(4) Uani 1 1 d .
H8 H 0.1087 0.4905 -0.1297 0.030 Uiso 1 1 calc R
C21 C 0.3808(3) 0.25771(8) 0.4065(2) 0.0256(5) Uani 1 1 d .
H9 H 0.3723 0.2272 0.3395 0.031 Uiso 1 1 calc R
C22 C 0.9341(3) 0.37721(10) 0.1363(3) 0.0306(5) Uani 1 1 d .
H10 H 0.9855 0.3409 0.1713 0.046 Uiso 1 1 calc R
H11 H 1.0106 0.4027 0.1079 0.046 Uiso 1 1 calc R
H12 H 0.8458 0.3700 0.0531 0.046 Uiso 1 1 calc R
C23 C 0.9949(2) 0.42911(10) 0.3767(2) 0.0262(5) Uani 1 1 d .
H13 H 0.9552 0.4648 0.4088 0.039 Uiso 1 1 calc R
H14 H 1.0923 0.4369 0.3461 0.039 Uiso 1 1 calc R
H15 H 1.0168 0.4015 0.4562 0.039 Uiso 1 1 calc R
C24 C 0.0930(3) 0.23818(10) 0.4189(3) 0.0330(5) Uani 1 1 d .
H16 H 0.0437 0.2458 0.3172 0.050 Uiso 1 1 calc R
H17 H 0.0215 0.2504 0.4780 0.050 Uiso 1 1 calc R
H18 H 0.1141 0.1971 0.4326 0.050 Uiso 1 1 calc R
H20 H 0.654(3) 0.4606(10) 0.533(3) 0.023(6) Uiso 1 1 d .

loop_
_atom_site_aniso_label
_atom_site_aniso_U_11
_atom_site_aniso_U_22
_atom_site_aniso_U_33
_atom_site_aniso_U_23
_atom_site_aniso_U_13
_atom_site_aniso_U_12
S1 0.0129(2) 0.0195(2) 0.0139(2) 0.00064(17) 0.00112(17) 0.00141(17)
O2 0.0134(6) 0.0216(6) 0.0174(7) -0.0055(5) 0.0035(5) 0.0004(5)
N7 0.0128(7) 0.0162(7) 0.0119(8) -0.0024(6) 0.0019(6) 0.0007(6)
O4 0.0162(6) 0.0233(7) 0.0289(9) 0.0019(6) 0.0047(6) 0.0059(5)
O5 0.0233(7) 0.0291(7) 0.0118(7) -0.0010(6) -0.0009(6) -0.0019(6)
N6 0.0123(7) 0.0244(8) 0.0181(8) -0.0016(7) 0.0056(6) -0.0001(6)
C7 0.0135(8) 0.0129(7) 0.0139(9) -0.0003(7) 0.0032(7) -0.0021(6)
C8 0.0169(9) 0.0359(11) 0.0140(10) -0.0041(8) 0.0004(8) -0.0005(8)
C9 0.0103(7) 0.0195(8) 0.0139(9) -0.0006(7) 0.0031(7) -0.0008(7)
C10 0.0238(9) 0.0173(8) 0.0189(10) -0.0011(7) 0.0021(8) 0.0023(7)
C11 0.0167(8) 0.0143(8) 0.0146(9) 0.0024(7) 0.0030(7) 0.0012(7)
C12 0.0198(9) 0.0212(9) 0.0173(10) -0.0032(7) 0.0048(8) 0.0015(7)
C13 0.0120(8) 0.0147(8) 0.0124(9) -0.0010(6) 0.0007(7) -0.0008(6)
C14 0.0173(9) 0.0224(9) 0.0207(10) 0.0004(8) 0.0056(8) 0.0022(7)
C15 0.0142(8) 0.0180(8) 0.0181(10) -0.0004(7) 0.0021(7) 0.0019(7)
C16 0.0166(8) 0.0238(9) 0.0194(10) -0.0070(8) 0.0029(8) -0.0025(7)
C17 0.0256(10) 0.0188(9) 0.0255(11) -0.0033(8) 0.0128(9) 0.0001(8)
C18 0.0136(8) 0.0191(8) 0.0156(9) -0.0001(7) 0.0026(7) -0.0023(7)
C19 0.0213(9) 0.0172(8) 0.0232(11) 0.0009(8) 0.0047(8) -0.0038(8)
C20 0.0267(10) 0.0276(10) 0.0174(10) 0.0044(8) -0.0004(8) 0.0068(8)
C21 0.0317(11) 0.0190(9) 0.0292(12) -0.0094(8) 0.0131(10) -0.0069(8)
C22 0.0233(10) 0.0395(12) 0.0342(13) -0.0084(10) 0.0173(10) -0.0005(9)
C23 0.0125(9) 0.0420(12) 0.0220(11) 0.0028(9) 0.0001(8) -0.0043(8)
C24 0.0275(11) 0.0289(11) 0.0432(15) -0.0070(10) 0.0095(10) -0.0094(9)

loop_
_atom_type_symbol
_atom_type_description
_atom_type_scat_dispersion_real
_atom_type_scat_dispersion_imag
_atom_type_scat_source
C C 0.0033 0.0016 'International Tables Vol C Tables 4.2.6.8 and 6.1.1.4'
H H 0.0000 0.0000 'International Tables Vol C Tables 4.2.6.8 and 6.1.1.4'
N N 0.0061 0.0033 'International Tables Vol C Tables 4.2.6.8 and 6.1.1.4'
O O 0.0106 0.0060 'International Tables Vol C Tables 4.2.6.8 and 6.1.1.4'
S S 0.1246 0.1234 'International Tables Vol C Tables 4.2.6.8 and 6.1.1.4'

loop_
_geom_angle_atom_site_label_1
_geom_angle_atom_site_label_2
_geom_angle_atom_site_label_3
_geom_angle
O5 S1 O4 118.86(9)
O5 S1 N7 106.30(8)
O4 S1 N7 107.86(8)
O5 S1 C11 109.12(9)
O4 S1 C11 106.24(8)
N7 S1 C11 108.06(8)
C13 N7 S1 116.76(12)
C18 N6 C23 123.83(16)
C18 N6 C22 119.67(17)
C23 N6 C22 116.44(16)
O2 C7 C13 120.82(16)
O2 C7 C9 117.60(15)
C13 C7 C9 121.57(15)
C20 C8 C16 119.97(18)
C10 C9 C15 119.51(17)
C10 C9 C7 118.78(16)
C15 C9 C7 121.40(16)
C9 C10 C20 120.13(17)
C12 C11 C17 120.69(17)
C12 C11 S1 119.71(14)
C17 C11 S1 119.61(14)
C11 C12 C14 118.91(18)
C18 C13 N7 123.44(16)
C18 C13 C7 121.22(17)
N7 C13 C7 115.28(15)
C19 C14 C12 121.36(18)
C16 C15 C9 120.12(17)
C8 C16 C15 120.10(17)
C21 C17 C11 119.61(18)
N6 C18 C13 130.98(18)
C14 C19 C21 118.77(17)
C14 C19 C24 120.23(18)
C21 C19 C24 121.01(19)
C8 C20 C10 120.17(18)
C17 C21 C19 120.65(18)

loop_
_geom_bond_atom_site_label_1
_geom_bond_atom_site_label_2
_geom_bond_distance
S1 O5 1.4394(14)
S1 O4 1.4397(14)
S1 N7 1.6405(16)
S1 C11 1.7663(18)
O2 C7 1.242(2)
N7 C13 1.442(2)
N6 C18 1.333(2)
N6 C23 1.462(3)
N6 C22 1.465(3)
C7 C13 1.449(2)
C7 C9 1.505(2)
C8 C20 1.386(3)
C8 C16 1.388(3)
C9 C10 1.393(3)
C9 C15 1.395(2)
C10 C20 1.394(3)
C11 C12 1.389(3)
C11 C17 1.391(3)
C12 C14 1.393(3)
C13 C18 1.376(3)
C14 C19 1.391(3)
C15 C16 1.394(3)
C17 C21 1.390(3)
C19 C21 1.395(3)
C19 C24 1.511(3)
